data_4306534
loop_
_publ_author_name
'Shin Hei Choi'
'Kibong Kim'
'June Jeon'
'Bhupal Meka'
'Daniela Bucella'
'Keliang Pang'
'Snehadrinarayan Khatua'
'Junseong Lee'
'David G. Churchill'

_publ_section_title
;
Optical Effects of S-Oxidation and Mn+ Binding in meso-Thienyl Dipyrrin
Systems and of Stepwise Bromination of
4,4-Difluoro-8-(2,5-dibromo-3-thienyl)-4-bora-3a,4a-diaza-s-indacene
;
_journal_name_full 'Inorganic Chemistry'
_journal_page_first 11071
_journal_page_last 11083
_journal_paper_doi 10.1021/ic801354y
_journal_volume 47
_journal_year 2008
_chemical_formula_sum 'C17 H11 B F2 N2 S'
_chemical_formula_weight 324.15
_chemical_name_systematic
; 
 ? 
;
_space_group_IT_number 14
_symmetry_cell_setting monoclinic
_symmetry_space_group_name_Hall '-P 2ybc'
_symmetry_space_group_name_H-M 'P 1 21/c 1'
_atom_sites_solution_hydrogens geom
_atom_sites_solution_primary direct
_atom_sites_solution_secondary difmap
_audit_creation_method SHELXL-97
_cell_angle_alpha 90.00
_cell_angle_beta 92.587(2)
_cell_angle_gamma 90.00
_cell_formula_units_Z 4
_cell_length_a 10.6063(8)
_cell_length_b 15.1578(12)
_cell_length_c 9.2338(7)
_cell_measurement_temperature 243(2)
_cell_volume 1483.0(2)
_computing_structure_refinement 'SHELXL-97 (Sheldrick, 1997)'
_computing_structure_solution 'SHELXS-97 (Sheldrick, 1990)'
_diffrn_ambient_temperature 243(2)
_diffrn_measured_fraction_theta_full 0.918
_diffrn_measured_fraction_theta_max 0.918
_diffrn_radiation_monochromator graphite
_diffrn_radiation_source 'fine-focus sealed tube'
_diffrn_radiation_type MoK\a
_diffrn_radiation_wavelength 0.71073
_diffrn_reflns_av_R_equivalents 0.0450
_diffrn_reflns_av_sigmaI/netI 0.0601
_diffrn_reflns_limit_h_max 14
_diffrn_reflns_limit_h_min -13
_diffrn_reflns_limit_k_max 19
_diffrn_reflns_limit_k_min -19
_diffrn_reflns_limit_l_max 4
_diffrn_reflns_limit_l_min -12
_diffrn_reflns_number 10388
_diffrn_reflns_theta_full 28.28
_diffrn_reflns_theta_max 28.28
_diffrn_reflns_theta_min 1.92
_exptl_absorpt_coefficient_mu 0.238
_exptl_absorpt_correction_T_max 0.9929
_exptl_absorpt_correction_T_min 0.9651
_exptl_crystal_density_diffrn 1.452
_exptl_crystal_density_method 'not measured'
_exptl_crystal_F_000 664
_exptl_crystal_size_max 0.15
_exptl_crystal_size_mid 0.04
_exptl_crystal_size_min 0.03
_refine_diff_density_max 0.402
_refine_diff_density_min -0.400
_refine_diff_density_rms 0.045
_refine_ls_extinction_coef 0.0040(16)
_refine_ls_extinction_expression Fc^*^=kFc[1+0.001xFc^2^\l^3^/sin(2\q)]^-1/4^
_refine_ls_extinction_method SHELXL
_refine_ls_goodness_of_fit_ref 1.018
_refine_ls_hydrogen_treatment mixed
_refine_ls_matrix_type full
_refine_ls_number_parameters 209
_refine_ls_number_reflns 3377
_refine_ls_number_restraints 0
_refine_ls_restrained_S_all 1.018
_refine_ls_R_factor_all 0.1076
_refine_ls_R_factor_gt 0.0512
_refine_ls_shift/su_max 0.000
_refine_ls_shift/su_mean 0.000
_refine_ls_structure_factor_coef Fsqd
_refine_ls_weighting_details 'calc w=1/[\s^2^(Fo^2^)+(0.0555P)^2^+0.4061P] where P=(Fo^2^+2Fc^2^)/3'
_refine_ls_weighting_scheme calc
_refine_ls_wR_factor_gt 0.1139
_refine_ls_wR_factor_ref 0.1358
_reflns_number_gt 1909
_reflns_number_total 3377
_reflns_threshold_expression >2sigma(I)
_cod_data_source_file ic801354y_si_005.cif
_cod_data_source_block fbtfs10
_cod_database_code 4306534

loop_
_symmetry_equiv_pos_as_xyz
'x, y, z'
'-x, y+1/2, -z+1/2'
'-x, -y, -z'
'x, -y-1/2, z-1/2'

loop_
_atom_site_label
_atom_site_type_symbol
_atom_site_fract_x
_atom_site_fract_y
_atom_site_fract_z
_atom_site_U_iso_or_equiv
_atom_site_adp_type
_atom_site_occupancy
_atom_site_symmetry_multiplicity
_atom_site_calc_flag
_atom_site_refinement_flags
_atom_site_disorder_assembly
_atom_site_disorder_group
B B 0.5664(3) 0.4525(2) 0.7259(4) 0.0570(9) Uani 1 1 d . . .
F1 F 0.61055(19) 0.50231(12) 0.6129(2) 0.0916(7) Uani 1 1 d . . .
F2 F 0.45977(18) 0.48893(14) 0.7763(3) 0.1089(8) Uani 1 1 d . . .
N1 N 0.6714(2) 0.44615(14) 0.8464(2) 0.0489(6) Uani 1 1 d . . .
N2 N 0.54114(18) 0.35733(13) 0.6727(2) 0.0419(5) Uani 1 1 d . . .
C1 C 0.7120(3) 0.5097(2) 0.9367(3) 0.0651(8) Uani 1 1 d . . .
H1A H 0.6736 0.5654 0.9442 0.078 Uiso 1 1 calc R . .
C2 C 0.8184(3) 0.4830(2) 1.0181(3) 0.0683(9) Uani 1 1 d . . .
H2A H 0.8644 0.5165 1.0879 0.082 Uiso 1 1 calc R . .
C3 C 0.8433(3) 0.3980(2) 0.9767(3) 0.0565(8) Uani 1 1 d . . .
H3A H 0.9095 0.3621 1.0138 0.068 Uiso 1 1 calc R . .
C4 C 0.7510(2) 0.37417(18) 0.8680(3) 0.0450(6) Uani 1 1 d . . .
C5 C 0.7250(2) 0.29424(16) 0.7991(3) 0.0403(6) Uani 1 1 d . . .
C6 C 0.6184(2) 0.28500(16) 0.7039(2) 0.0382(6) Uani 1 1 d . . .
C7 C 0.5709(2) 0.21264(18) 0.6238(3) 0.0454(6) Uani 1 1 d . . .
H7A H 0.6041 0.1552 0.6247 0.054 Uiso 1 1 calc R . .
C8 C 0.4662(3) 0.24164(18) 0.5434(3) 0.0513(7) Uani 1 1 d . . .
H8A H 0.4148 0.2078 0.4791 0.062 Uiso 1 1 calc R . .
C9 C 0.4510(2) 0.33048(19) 0.5756(3) 0.0508(7) Uani 1 1 d . . .
H9A H 0.3867 0.3667 0.5351 0.061 Uiso 1 1 calc R . .
S S 0.88831(7) 0.06356(5) 0.90623(8) 0.0567(3) Uani 1 1 d . . .
C11 C 0.8085(2) 0.21758(17) 0.8278(3) 0.0419(6) Uani 1 1 d . . .
C12 C 0.7686(2) 0.13882(17) 0.8784(3) 0.0476(7) Uani 1 1 d . . .
H12A H 0.6839 0.1267 0.8965 0.057 Uiso 1 1 calc R . .
C13 C 0.9427(2) 0.21866(18) 0.8068(2) 0.0435(6) Uani 1 1 d . . .
C14 C 0.9990(2) 0.13782(18) 0.8452(3) 0.0472(7) Uani 1 1 d . . .
C15 C 1.1280(3) 0.1232(2) 0.8315(3) 0.0613(8) Uani 1 1 d . . .
H15A H 1.1649 0.0688 0.8583 0.074 Uiso 1 1 calc R . .
C16 C 1.1993(3) 0.1900(2) 0.7781(3) 0.0680(9) Uani 1 1 d . . .
H16A H 1.2865 0.1817 0.7696 0.082 Uiso 1 1 calc R . .
C17 C 1.1447(3) 0.2700(2) 0.7361(3) 0.0683(9) Uani 1 1 d . . .
H17A H 1.1952 0.3145 0.6979 0.082 Uiso 1 1 calc R . .
C18 C 1.0175(3) 0.2851(2) 0.7496(3) 0.0553(7) Uani 1 1 d . . .
H18A H 0.9815 0.3393 0.7207 0.066 Uiso 1 1 calc R . .

loop_
_atom_site_aniso_label
_atom_site_aniso_U_11
_atom_site_aniso_U_22
_atom_site_aniso_U_33
_atom_site_aniso_U_23
_atom_site_aniso_U_13
_atom_site_aniso_U_12
B 0.053(2) 0.045(2) 0.073(2) 0.0095(17) -0.0031(17) 0.0086(16)
F1 0.1156(16) 0.0612(12) 0.0935(13) 0.0405(10) -0.0448(12) -0.0348(11)
F2 0.0688(13) 0.0904(15) 0.165(2) -0.0496(15) -0.0175(14) 0.0382(12)
N1 0.0565(14) 0.0383(13) 0.0518(12) 0.0027(10) 0.0008(11) 0.0046(11)
N2 0.0329(11) 0.0405(13) 0.0524(12) 0.0127(10) 0.0035(9) 0.0051(10)
C1 0.086(2) 0.0456(18) 0.0631(18) -0.0024(15) 0.0028(17) 0.0059(17)
C2 0.086(2) 0.062(2) 0.0555(17) -0.0026(16) -0.0127(16) -0.0053(18)
C3 0.0612(19) 0.0567(19) 0.0505(16) 0.0077(14) -0.0075(14) 0.0017(16)
C4 0.0481(15) 0.0426(16) 0.0443(13) 0.0067(12) 0.0030(12) 0.0050(13)
C5 0.0381(14) 0.0409(15) 0.0423(13) 0.0094(11) 0.0070(11) 0.0049(12)
C6 0.0342(13) 0.0377(14) 0.0431(13) 0.0092(12) 0.0069(10) 0.0044(12)
C7 0.0443(15) 0.0396(15) 0.0527(14) 0.0094(12) 0.0059(12) 0.0001(12)
C8 0.0457(16) 0.0461(17) 0.0617(17) 0.0102(13) -0.0042(13) -0.0091(13)
C9 0.0351(14) 0.0539(18) 0.0627(16) 0.0211(14) -0.0042(13) -0.0011(13)
S 0.0552(5) 0.0499(5) 0.0647(5) 0.0159(4) -0.0008(3) 0.0135(4)
C11 0.0414(15) 0.0442(16) 0.0399(12) 0.0067(12) -0.0003(11) 0.0054(12)
C12 0.0412(15) 0.0474(17) 0.0538(15) 0.0072(13) -0.0018(12) 0.0053(13)
C13 0.0388(14) 0.0522(16) 0.0395(13) 0.0046(12) 0.0006(11) 0.0053(13)
C14 0.0406(15) 0.0569(18) 0.0437(13) 0.0072(13) -0.0023(11) 0.0103(13)
C15 0.0489(17) 0.075(2) 0.0600(17) 0.0094(16) -0.0006(14) 0.0232(17)
C16 0.0410(17) 0.092(3) 0.072(2) 0.0077(19) 0.0080(15) 0.0130(18)
C17 0.0505(19) 0.083(2) 0.073(2) 0.0129(18) 0.0146(15) 0.0005(17)
C18 0.0480(17) 0.0611(19) 0.0570(15) 0.0123(15) 0.0055(13) 0.0040(15)

loop_
_atom_type_symbol
_atom_type_description
_atom_type_scat_dispersion_real
_atom_type_scat_dispersion_imag
_atom_type_scat_source
C C 0.0033 0.0016 'International Tables Vol C Tables 4.2.6.8 and 6.1.1.4'
H H 0.0000 0.0000 'International Tables Vol C Tables 4.2.6.8 and 6.1.1.4'
B B 0.0013 0.0007 'International Tables Vol C Tables 4.2.6.8 and 6.1.1.4'
N N 0.0061 0.0033 'International Tables Vol C Tables 4.2.6.8 and 6.1.1.4'
F F 0.0171 0.0103 'International Tables Vol C Tables 4.2.6.8 and 6.1.1.4'
S S 0.1246 0.1234 'International Tables Vol C Tables 4.2.6.8 and 6.1.1.4'

loop_
_geom_angle_atom_site_label_1
_geom_angle_atom_site_label_2
_geom_angle_atom_site_label_3
_geom_angle
_geom_angle_site_symmetry_1
_geom_angle_site_symmetry_3
_geom_angle_publ_flag
F2 B F1 110.6(3) . . ?
F2 B N1 111.3(3) . . ?
F1 B N1 108.6(3) . . ?
F2 B N2 110.7(3) . . ?
F1 B N2 109.2(3) . . ?
N1 B N2 106.3(2) . . ?
C1 N1 C4 107.6(2) . . ?
C1 N1 B 127.5(2) . . ?
C4 N1 B 124.6(2) . . ?
C9 N2 C6 107.1(2) . . ?
C9 N2 B 127.1(2) . . ?
C6 N2 B 125.3(2) . . ?
N1 C1 C2 111.0(3) . . ?
C3 C2 C1 106.6(3) . . ?
C2 C3 C4 107.5(3) . . ?
N1 C4 C5 120.8(2) . . ?
N1 C4 C3 107.3(2) . . ?
C5 C4 C3 131.5(3) . . ?
C4 C5 C6 120.6(2) . . ?
C4 C5 C11 119.9(2) . . ?
C6 C5 C11 119.5(2) . . ?
N2 C6 C7 108.2(2) . . ?
N2 C6 C5 120.0(2) . . ?
C7 C6 C5 131.8(2) . . ?
C8 C7 C6 107.2(2) . . ?
C7 C8 C9 107.0(2) . . ?
N2 C9 C8 110.5(2) . . ?
C12 S C14 91.54(13) . . ?
C12 C11 C13 112.4(2) . . ?
C12 C11 C5 124.1(2) . . ?
C13 C11 C5 123.6(2) . . ?
C11 C12 S 113.3(2) . . ?
C18 C13 C14 118.8(2) . . ?
C18 C13 C11 129.6(2) . . ?
C14 C13 C11 111.5(2) . . ?
C15 C14 C13 121.6(3) . . ?
C15 C14 S 127.2(2) . . ?
C13 C14 S 111.19(19) . . ?
C16 C15 C14 118.3(3) . . ?
C15 C16 C17 121.0(3) . . ?
C18 C17 C16 121.0(3) . . ?
C17 C18 C13 119.2(3) . . ?

loop_
_geom_bond_atom_site_label_1
_geom_bond_atom_site_label_2
_geom_bond_distance
_geom_bond_site_symmetry_2
_geom_bond_publ_flag
B F2 1.359(4) . ?
B F1 1.386(4) . ?
B N1 1.542(4) . ?
B N2 1.544(4) . ?
N1 C1 1.333(4) . ?
N1 C4 1.388(3) . ?
N2 C9 1.344(3) . ?
N2 C6 1.392(3) . ?
C1 C2 1.388(4) . ?
C2 C3 1.373(4) . ?
C3 C4 1.417(4) . ?
C4 C5 1.390(4) . ?
C5 C6 1.407(3) . ?
C5 C11 1.478(3) . ?
C6 C7 1.404(4) . ?
C7 C8 1.379(3) . ?
C8 C9 1.390(4) . ?
S C12 1.717(3) . ?
S C14 1.739(3) . ?
C11 C12 1.357(3) . ?
C11 C13 1.445(3) . ?
C13 C18 1.401(4) . ?
C13 C14 1.402(3) . ?
C14 C15 1.397(4) . ?
C15 C16 1.369(4) . ?
C16 C17 1.392(4) . ?
C17 C18 1.379(4) . ?
